data_2012206
loop_
_publ_author_name
'Lynch, Daniel E.'
'Ewington, Jonathan'

_publ_section_title
;
 Tetrakis(2-amino-5-methyl-1,3,4-thiadiazole-<i>N</i>^3^)chlorocopper(II)
 chloride monohydrate and
 tetrakis(2-amino-5-ethyl-1,3,4-thiadiazole-<i>N</i>^3^)chlorocopper(II)
 chloride
;
_journal_issue 9
_journal_name_full 'Acta Crystallographica Section C'
_journal_page_first 1032
_journal_page_last 1035
_journal_paper_doi 10.1107/S0108270101009489
_journal_volume 57
_journal_year 2001
_chemical_formula_iupac '[CuCl(C3 H5 N3 S)4 ]Cl , H2 O'
_chemical_formula_moiety 'C12 H20 Cl Cu N12 S4 + , Cl - , H2 O'
_chemical_formula_sum 'C12 H22 Cl2 Cu N12 O S4'
_chemical_formula_weight 613.15
_chemical_name_systematic
;
 tetra(2-Amino-5-methyl-1,3,4-thiadiazole-N)chlorocopper(II) chloride hydrate
;
_space_group_IT_number 14
_symmetry_cell_setting monoclinic
_symmetry_space_group_name_Hall '-P 2ybc'
_symmetry_space_group_name_H-M 'P 1 21/c 1'
_audit_creation_method SHELXL97
_cell_angle_alpha 90
_cell_angle_beta 90.4820(9)
_cell_angle_gamma 90
_cell_formula_units_Z 4
_cell_length_a 12.7183(2)
_cell_length_b 15.3106(3)
_cell_length_c 12.8865(2)
_cell_measurement_reflns_used 8104
_cell_measurement_temperature 150(2)
_cell_measurement_theta_max 27.5
_cell_measurement_theta_min 2.9
_cell_volume 2509.23(7)
_computing_cell_refinement 'DENZO and COLLECT'
_computing_data_collection 'DENZO (Otwinowski & Minor, 1997) and COLLECT (Hooft, 1998)'
_computing_data_reduction 'DENZO  and COLLECT'
_computing_molecular_graphics 'PLATON (Spek, 1997)'
_computing_publication_material SHELXL97
_computing_structure_refinement 'SHELXL97 (Sheldrick, 1997)'
_computing_structure_solution 'SHELXS97 (Sheldrick, 1997)'
_diffrn_ambient_temperature 150(2)
_diffrn_detector_area_resol_mean 9.091
_diffrn_measured_fraction_theta_full .978
_diffrn_measured_fraction_theta_max .978
_diffrn_measurement_device_type 'Enraf Nonius KappaCCD area detector'
_diffrn_measurement_method 'Phi and Omega scans'
_diffrn_radiation_monochromator graphite
_diffrn_radiation_source 'Enraf Nonius FR591 rotating anode'
_diffrn_radiation_type MoK\a
_diffrn_radiation_wavelength .71073
_diffrn_reflns_av_R_equivalents .0504
_diffrn_reflns_av_sigmaI/netI .0556
_diffrn_reflns_limit_h_max 15
_diffrn_reflns_limit_h_min -16
_diffrn_reflns_limit_k_max 19
_diffrn_reflns_limit_k_min -19
_diffrn_reflns_limit_l_max 16
_diffrn_reflns_limit_l_min -14
_diffrn_reflns_number 19695
_diffrn_reflns_theta_full 27.47
_diffrn_reflns_theta_max 27.5
_diffrn_reflns_theta_min 3.1
_diffrn_standards_decay_% 0
_diffrn_standards_number 0
_exptl_absorpt_coefficient_mu 1.448
_exptl_absorpt_correction_T_max .931
_exptl_absorpt_correction_T_min .714
_exptl_absorpt_correction_type multi-scan
_exptl_absorpt_process_details '(SORTAV; Blessing, 1995)'
_exptl_crystal_colour green
_exptl_crystal_density_diffrn 1.623
_exptl_crystal_density_method 'not measured'
_exptl_crystal_description prism
_exptl_crystal_F_000 1252
_exptl_crystal_size_max .25
_exptl_crystal_size_mid .175
_exptl_crystal_size_min .05
_refine_diff_density_max .730
_refine_diff_density_min -.765
_refine_ls_extinction_coef .0028(4)
_refine_ls_extinction_method SHELXL
_refine_ls_goodness_of_fit_ref .850
_refine_ls_hydrogen_treatment mixed
_refine_ls_matrix_type full
_refine_ls_number_parameters 302
_refine_ls_number_reflns 5620
_refine_ls_number_restraints 0
_refine_ls_restrained_S_all .850
_refine_ls_R_factor_all .0558
_refine_ls_R_factor_gt .0391
_refine_ls_shift/su_max .003
_refine_ls_shift/su_mean <0.001
_refine_ls_structure_factor_coef Fsqd
_refine_ls_weighting_details 'w=1/[\s^2^(Fo^2^)+(0.0629P)^2^+3.8292P] where P=(Fo^2^+2Fc^2^)/3'
_refine_ls_weighting_scheme calc
_refine_ls_wR_factor_ref .1048
_reflns_number_gt 4500
_reflns_number_total 5620
_reflns_threshold_expression I>2\s(I)
_cod_data_source_file gg1063.cif
_cod_data_source_block I
_cod_depositor_comments
;
The following automatic conversions were performed:

'_exptl_absorpt_correction_type' value 'Multi-scan' changed to
'multi-scan' according to
/home/saulius/struct/CIF-dictionaries/cif_core.dic dictionary named
'cif_core.dic' version 2.4.1 from 2010-06-29.

Automatic conversion script
Id: cif_fix_values 1715 2011-07-08 13:25:40Z adriana 
;
_cod_original_sg_symbol_H-M 'P 21/c'
_cod_database_code 2012206
_cod_database_fobs_code 2012206

loop_
_symmetry_equiv_pos_as_xyz
'x, y, z'
'-x, y+1/2, -z+1/2'
'-x, -y, -z'
'x, -y-1/2, z-1/2'

loop_
_atom_site_label
_atom_site_fract_x
_atom_site_fract_y
_atom_site_fract_z
_atom_site_U_iso_or_equiv
_atom_site_adp_type
_atom_site_calc_flag
_atom_site_refinement_flags
_atom_site_occupancy
_atom_site_disorder_assembly
_atom_site_disorder_group
_atom_site_type_symbol
Cu1 .26304(2) .088224(19) .25913(2) .01566(11) Uani d . 1 . . Cu
Cl1 .25140(5) .25576(4) .27156(5) .02003(15) Uani d . 1 . . Cl
Cl2 .18676(6) .72637(5) .09052(6) .0365(2) Uani d . 1 . . Cl
S1A .13011(5) -.01378(4) .56186(5) .02285(16) Uani d . 1 . . S
C2A .1995(2) -.01996(17) .44566(19) .0200(5) Uani d . 1 . . C
N21A .2332(2) -.09547(14) .40964(19) .0262(5) Uani d . 1 . . N
H21A .2668 -.0976 .3503 .033 Uiso calc R 1 . . H
H22A .2220 -.1437 .4450 .033 Uiso calc R 1 . . H
N3A .21017(17) .05756(14) .40184(16) .0193(5) Uani d . 1 . . N
N4A .16010(17) .12479(14) .45547(17) .0203(5) Uani d . 1 . . N
C5A .1142(2) .09743(17) .5383(2) .0211(6) Uani d . 1 . . C
C51A .0494(2) .15447(19) .6065(2) .0277(6) Uani d . 1 . . C
H51A -.0197 .1275 .6167 .035 Uiso calc R 1 . . H
H52A .0404 .2118 .5737 .035 Uiso calc R 1 . . H
H53A .0848 .1616 .6738 .035 Uiso calc R 1 . . H
S1B .60995(5) .07706(5) .34814(6) .02764(18) Uani d . 1 . . S
C2B .4958(2) .12962(17) .3080(2) .0213(5) Uani d . 1 . . C
N21B .4938(2) .21303(15) .2779(2) .0333(6) Uani d . 1 . . N
H21B .4342 .2369 .2573 .042 Uiso calc R 1 . . H
H22B .5520 .2441 .2785 .042 Uiso calc R 1 . . H
N3B .41291(17) .07819(14) .30955(17) .0190(5) Uani d . 1 . . N
N4B .43585(17) -.00594(14) .34313(17) .0214(5) Uani d . 1 . . N
C5B .5339(2) -.01633(17) .3648(2) .0226(6) Uani d . 1 . . C
C51B .5797(2) -.10071(19) .4023(2) .0293(6) Uani d . 1 . . C
H51B .6099 -.0925 .4718 .037 Uiso calc R 1 . . H
H52B .6348 -.1197 .3547 .037 Uiso calc R 1 . . H
H53B .5243 -.1452 .4049 .037 Uiso calc R 1 . . H
S1C .33157(6) .06330(5) -.08539(5) .02568(17) Uani d . 1 . . S
C2C .3014(2) .12063(17) .02716(19) .0189(5) Uani d . 1 . . C
N21C .2675(2) .20309(15) .02633(18) .0267(5) Uani d . 1 . . N
H21C .2535 .2298 .0851 .033 Uiso calc R 1 . . H
H22C .2591 .2308 -.0330 .033 Uiso calc R 1 . . H
N3C .31609(17) .07445(14) .11166(16) .0186(5) Uani d . 1 . . N
N4C .35293(18) -.00963(14) .09197(17) .0213(5) Uani d . 1 . . N
C5C .3631(2) -.02505(18) -.0057(2) .0239(6) Uani d . 1 . . C
C51C .3971(3) -.1113(2) -.0483(2) .0356(7) Uani d . 1 . . C
H51C .4605 -.1033 -.0900 .044 Uiso calc R 1 . . H
H52C .3408 -.1355 -.0919 .044 Uiso calc R 1 . . H
H53C .4124 -.1515 .0091 .044 Uiso calc R 1 . . H
S1D -.08151(5) .04405(5) .17629(5) .02463(17) Uani d . 1 . . S
C2D .0249(2) .10239(17) .2254(2) .0204(5) Uani d . 1 . . C
N21D .01343(19) .17733(15) .27680(18) .0258(5) Uani d . 1 . . N
H21D .0692 .2058 .2995 .032 Uiso calc R 1 . . H
H22D -.0499 .1983 .2880 .032 Uiso calc R 1 . . H
N3D .11568(17) .06506(14) .20419(16) .0195(5) Uani d . 1 . . N
N4D .10534(18) -.01330(14) .15040(17) .0219(5) Uani d . 1 . . N
C5D .0090(2) -.03344(18) .1314(2) .0226(6) Uani d . 1 . . C
C51D -.0263(2) -.11442(19) .0780(2) .0277(6) Uani d . 1 . . C
H51D -.0626 -.0991 .0132 .035 Uiso calc R 1 . . H
H52D -.0744 -.1466 .1231 .035 Uiso calc R 1 . . H
H53D .0349 -.1510 .0626 .035 Uiso calc R 1 . . H
O1W .66078(18) .33564(14) .27617(17) .0280(5) Uani d . 1 . . O
H1W .653(3) .382(3) .308(3) .059(13) Uiso d . 1 . . H
H2W .712(4) .311(3) .311(3) .060(13) Uiso d . 1 . . H

loop_
_atom_site_aniso_label
_atom_site_aniso_U_11
_atom_site_aniso_U_22
_atom_site_aniso_U_33
_atom_site_aniso_U_12
_atom_site_aniso_U_13
_atom_site_aniso_U_23
Cu1 .01624(18) .01742(18) .01333(16) .00005(11) .00023(12) .00026(11)
Cl1 .0230(3) .0180(3) .0192(3) -.0001(2) .0007(2) -.0006(2)
Cl2 .0310(4) .0298(4) .0488(5) -.0046(3) .0117(3) -.0145(3)
S1A .0257(4) .0243(3) .0186(3) -.0005(3) .0047(3) .0033(3)
C2A .0179(13) .0255(14) .0167(12) -.0017(10) .0004(10) .0028(11)
N21A .0325(14) .0214(11) .0249(12) .0018(10) .0090(10) .0008(9)
N3A .0200(11) .0203(11) .0174(10) .0005(9) .0011(9) .0013(9)
N4A .0220(11) .0214(11) .0175(10) .0014(9) .0011(9) -.0008(9)
C5A .0216(14) .0232(13) .0184(13) -.0016(10) -.0004(10) -.0003(10)
C51A .0270(15) .0303(14) .0258(14) -.0043(12) .0066(12) -.0062(12)
S1B .0176(3) .0304(4) .0348(4) -.0006(3) -.0047(3) .0021(3)
C2B .0186(13) .0246(13) .0208(13) .0007(11) .0001(10) -.0009(11)
N21B .0215(13) .0259(13) .0525(17) -.0038(10) -.0023(12) .0096(12)
N3B .0179(11) .0206(11) .0185(11) .0002(9) -.0011(9) -.0005(9)
N4B .0222(12) .0216(11) .0203(11) .0014(9) -.0003(9) .0001(9)
C5B .0258(15) .0232(13) .0187(12) .0024(11) -.0007(11) -.0016(11)
C51B .0304(16) .0287(15) .0287(15) .0079(12) -.0031(12) -.0002(12)
S1C .0357(4) .0262(3) .0151(3) .0036(3) .0021(3) -.0019(3)
C2C .0190(13) .0223(13) .0156(12) -.0004(10) .0007(10) .0011(10)
N21C .0440(15) .0195(11) .0165(11) .0070(10) -.0019(10) .0002(9)
N3C .0218(11) .0175(10) .0167(10) .0021(9) .0020(9) .0008(9)
N4C .0235(12) .0198(11) .0207(11) .0047(9) .0039(9) -.0003(9)
C5C .0266(15) .0234(14) .0218(13) .0019(11) .0016(11) -.0016(11)
C51C .049(2) .0305(16) .0275(16) .0088(14) .0057(14) -.0061(13)
S1D .0187(3) .0313(4) .0239(3) -.0028(3) -.0007(3) -.0008(3)
C2D .0188(13) .0271(13) .0154(12) -.0006(11) -.0004(10) .0032(11)
N21D .0195(12) .0280(12) .0297(13) .0010(9) .0021(10) -.0041(10)
N3D .0201(11) .0221(11) .0163(10) -.0011(9) -.0021(9) -.0020(9)
N4D .0227(12) .0207(11) .0223(11) -.0023(9) -.0004(9) -.0007(9)
C5D .0265(15) .0246(13) .0166(12) -.0016(11) -.0008(11) .0028(11)
C51D .0279(15) .0275(14) .0277(15) -.0065(12) -.0026(12) -.0003(12)
O1W .0301(12) .0223(11) .0317(11) .0001(9) .0015(9) .0002(9)

loop_
_atom_type_symbol
_atom_type_description
_atom_type_scat_dispersion_real
_atom_type_scat_dispersion_imag
_atom_type_scat_source
C C .0033 .0016 'International Tables Vol C Tables 4.2.6.8 and 6.1.1.4'
H H .0000 .0000 'International Tables Vol C Tables 4.2.6.8 and 6.1.1.4'
N N .0061 .0033 'International Tables Vol C Tables 4.2.6.8 and 6.1.1.4'
S S .1246 .1234 'International Tables Vol C Tables 4.2.6.8 and 6.1.1.4'
Cl Cl .1484 .1585 'International Tables Vol C Tables 4.2.6.8 and 6.1.1.4'
Cu Cu .3201 1.2651 'International Tables Vol C Tables 4.2.6.8 and 6.1.1.4'
O O .0106 .0060 'International Tables Vol C Tables 4.2.6.8 and 6.1.1.4'

loop_
_geom_angle_atom_site_label_1
_geom_angle_atom_site_label_2
_geom_angle_atom_site_label_3
_geom_angle
N3A Cu1 N3B 90.57(9)
N3A Cu1 N3C 160.59(9)
N3A Cu1 N3D 87.91(9)
N3B Cu1 N3C 88.45(9)
N3B Cu1 N3D 165.44(9)
N3C Cu1 N3D 88.20(9)
N3A Cu1 Cl1 98.94(6)
N3B Cu1 Cl1 96.36(6)
N3C Cu1 Cl1 100.44(6)
N3D Cu1 Cl1 98.19(6)
C5A S1A C2A 87.85(12)
N21A C2A N3A 127.0(2)
N21A C2A S1A 121.1(2)
N3A C2A S1A 111.83(19)
C2A N21A H21A 120.0
C2A N21A H22A 120.0
H21A N21A H22A 120.0
C2A N3A N4A 113.7(2)
C2A N3A Cu1 129.36(18)
N4A N3A Cu1 115.86(16)
C5A N4A N3A 112.4(2)
N4A C5A C51A 123.6(2)
N4A C5A S1A 114.1(2)
C51A C5A S1A 122.3(2)
C5A C51A H51A 109.5
C5A C51A H52A 109.5
H51A C51A H52A 109.5
C5A C51A H53A 109.5
H51A C51A H53A 109.5
H52A C51A H53A 109.5
C2B S1B C5B 87.35(13)
N3B C2B N21B 124.3(3)
N3B C2B S1B 112.7(2)
N21B C2B S1B 123.0(2)
C2B N21B H21B 120.0
C2B N21B H22B 120.0
H21B N21B H22B 120.0
C2B N3B N4B 113.2(2)
C2B N3B Cu1 134.85(19)
N4B N3B Cu1 111.52(16)
C5B N4B N3B 112.5(2)
N4B C5B C51B 123.5(3)
N4B C5B S1B 114.2(2)
C51B C5B S1B 122.3(2)
C5B C51B H51B 109.5
C5B C51B H52B 109.5
H51B C51B H52B 109.5
C5B C51B H53B 109.5
H51B C51B H53B 109.5
H52B C51B H53B 109.5
C2C S1C C5C 87.24(12)
N3C C2C N21C 124.1(2)
N3C C2C S1C 112.91(19)
N21C C2C S1C 122.95(19)
C2C N21C H21C 120.0
C2C N21C H22C 120.0
H21C N21C H22C 120.0
C2C N3C N4C 113.1(2)
C2C N3C Cu1 132.42(18)
N4C N3C Cu1 112.37(15)
C5C N4C N3C 112.6(2)
N4C C5C C51C 123.5(3)
N4C C5C S1C 114.1(2)
C51C C5C S1C 122.3(2)
C5C C51C H51C 109.5
C5C C51C H52C 109.5
H51C C51C H52C 109.5
C5C C51C H53C 109.5
H51C C51C H53C 109.5
H52C C51C H53C 109.5
C2D S1D C5D 87.48(13)
N3D C2D N21D 125.1(3)
N3D C2D S1D 112.5(2)
N21D C2D S1D 122.3(2)
C2D N21D H21D 120.0
C2D N21D H22D 120.0
H21D N21D H22D 120.0
C2D N3D N4D 113.4(2)
C2D N3D Cu1 131.27(19)
N4D N3D Cu1 114.06(16)
C5D N4D N3D 112.8(2)
N4D C5D C51D 124.9(3)
N4D C5D S1D 113.7(2)
C51D C5D S1D 121.4(2)
C5D C51D H51D 109.5
C5D C51D H52D 109.5
H51D C51D H52D 109.5
C5D C51D H53D 109.5
H51D C51D H53D 109.5
H52D C51D H53D 109.5
H1W O1W H2W 103(4)

loop_
_geom_bond_atom_site_label_1
_geom_bond_atom_site_label_2
_geom_bond_site_symmetry_2
_geom_bond_distance
_geom_bond_publ_flag
Cu1 N3A . 2.019(2) yes
Cu1 N3B . 2.014(2) yes
Cu1 N3C . 2.033(2) yes
Cu1 N3D . 2.029(2) yes
Cu1 Cl1 . 2.5744(7) yes
S1A C5A . 1.741(3) ?
S1A C2A . 1.747(2) ?
C2A N21A . 1.318(3) ?
C2A N3A . 1.322(3) ?
N21A H21A . .88 ?
N21A H22A . .88 ?
N3A N4A . 1.396(3) ?
N4A C5A . 1.291(3) ?
C5A C51A . 1.492(4) ?
C51A H51A . .98 ?
C51A H52A . .98 ?
C51A H53A . .98 ?
S1B C2B . 1.735(3) ?
S1B C5B . 1.741(3) ?
C2B N3B . 1.316(3) ?
C2B N21B . 1.335(4) ?
N21B H21B . .88 ?
N21B H22B . .88 ?
N3B N4B . 1.389(3) ?
N4B C5B . 1.286(4) ?
C5B C51B . 1.495(4) ?
C51B H51B . .98 ?
C51B H52B . .98 ?
C51B H53B . .98 ?
S1C C2C . 1.741(3) ?
S1C C5C . 1.743(3) ?
C2C N3C . 1.310(3) ?
C2C N21C . 1.334(3) ?
N21C H21C . .88 ?
N21C H22C . .88 ?
N3C N4C . 1.394(3) ?
N4C C5C . 1.288(3) ?
C5C C51C . 1.495(4) ?
C51C H51C . .98 ?
C51C H52C . .98 ?
C51C H53C . .98 ?
S1D C2D . 1.737(3) ?
S1D C5D . 1.755(3) ?
C2D N3D . 1.318(3) ?
C2D N21D . 1.334(3) ?
N21D H21D . .88 ?
N21D H22D . .88 ?
N3D N4D . 1.391(3) ?
N4D C5D . 1.285(4) ?
C5D C51D . 1.486(4) ?
C51D H51D . .98 ?
C51D H52D . .98 ?
C51D H53D . .98 ?
O1W H1W . .83(5) ?
O1W H2W . .88(5) ?

loop_
_geom_hbond_atom_site_label_D
_geom_hbond_atom_site_label_H
_geom_hbond_atom_site_label_A
_geom_hbond_site_symmetry_A
_geom_hbond_distance_DH
_geom_hbond_distance_HA
_geom_hbond_distance_DA
_geom_hbond_angle_DHA
_geom_hbond_publ_flag
N21A H21A O1W 2_645 .88 2.14 2.953(3) 154 yes
N21A H21A N4B . .88 2.57 3.049(3) 115 yes
N21A H22A Cl2 4_566 .88 2.31 3.134(2) 156 yes
N21B H21B Cl1 . .88 2.35 3.152(3) 151 yes
N21B H22B O1W . .88 1.97 2.835(3) 167 yes
N21C H21C Cl1 . .88 2.44 3.269(2) 158 yes
N21C H22C Cl1 4_565 .88 2.53 3.348(2) 155 yes
N21C H22C N4A 4_565 .88 2.55 3.102(3) 122 yes
N21D H21D Cl1 . .88 2.47 3.257(2) 149 yes
N21D H21D N4A . .88 2.62 3.059(3) 112 yes
N21D H22D Cl2 2_545 .88 2.39 3.169(2) 148 yes
O1W H1W N4C 2_655 .83(5) 2.10(5) 2.921(3) 170(4) yes
O1W H2W Cl2 2_645 .88(5) 2.21(5) 3.075(3) 167(4) yes

loop_
_geom_torsion_atom_site_label_1
_geom_torsion_atom_site_label_2
_geom_torsion_atom_site_label_3
_geom_torsion_atom_site_label_4
_geom_torsion
C5A S1A C2A N21A -175.9(2)
C5A S1A C2A N3A 2.9(2)
N21A C2A N3A N4A 176.0(3)
S1A C2A N3A N4A -2.7(3)
N21A C2A N3A Cu1 8.7(4)
S1A C2A N3A Cu1 -170.01(13)
N3B Cu1 N3A C2A -81.6(2)
N3D Cu1 N3A C2A 83.9(2)
N3C Cu1 N3A C2A 5.3(4)
Cl1 Cu1 N3A C2A -178.2(2)
N3B Cu1 N3A N4A 111.27(18)
N3D Cu1 N3A N4A -83.21(18)
N3C Cu1 N3A N4A -161.8(2)
Cl1 Cu1 N3A N4A 14.75(18)
C2A N3A N4A C5A .8(3)
Cu1 N3A N4A C5A 169.91(18)
N3A N4A C5A C51A -176.1(2)
N3A N4A C5A S1A 1.5(3)
C2A S1A C5A N4A -2.5(2)
C2A S1A C5A C51A 175.1(2)
C5B S1B C2B N3B .3(2)
C5B S1B C2B N21B -179.1(3)
N21B C2B N3B N4B 179.5(2)
S1B C2B N3B N4B .1(3)
N21B C2B N3B Cu1 8.1(4)
S1B C2B N3B Cu1 -171.21(14)
N3A Cu1 N3B C2B -126.3(3)
N3D Cu1 N3B C2B 149.9(3)
N3C Cu1 N3B C2B 73.1(3)
Cl1 Cu1 N3B C2B -27.2(3)
N3A Cu1 N3B N4B 62.29(17)
N3D Cu1 N3B N4B -21.6(4)
N3C Cu1 N3B N4B -98.32(16)
Cl1 Cu1 N3B N4B 161.35(15)
C2B N3B N4B C5B -.6(3)
Cu1 N3B N4B C5B 172.80(17)
N3B N4B C5B C51B -179.8(2)
N3B N4B C5B S1B .8(3)
C2B S1B C5B N4B -.6(2)
C2B S1B C5B C51B 179.9(2)
C5C S1C C2C N3C .4(2)
C5C S1C C2C N21C -179.9(2)
N21C C2C N3C N4C -179.3(2)
S1C C2C N3C N4C .3(3)
N21C C2C N3C Cu1 18.6(4)
S1C C2C N3C Cu1 -161.75(15)
N3B Cu1 N3C C2C -128.1(3)
N3A Cu1 N3C C2C 144.6(3)
N3D Cu1 N3C C2C 66.1(3)
Cl1 Cu1 N3C C2C -31.9(3)
N3B Cu1 N3C N4C 69.74(17)
N3A Cu1 N3C N4C -17.6(4)
N3D Cu1 N3C N4C -96.09(18)
Cl1 Cu1 N3C N4C 165.92(16)
C2C N3C N4C C5C -1.1(3)
Cu1 N3C N4C C5C 164.60(19)
N3C N4C C5C C51C -177.4(3)
N3C N4C C5C S1C 1.5(3)
C2C S1C C5C N4C -1.1(2)
C2C S1C C5C C51C 177.8(3)
C5D S1D C2D N3D 1.9(2)
C5D S1D C2D N21D -179.2(2)
N21D C2D N3D N4D 179.4(2)
S1D C2D N3D N4D -1.8(3)
N21D C2D N3D Cu1 13.1(4)
S1D C2D N3D Cu1 -168.06(14)
N3B Cu1 N3D C2D 145.4(3)
N3A Cu1 N3D C2D 61.1(2)
N3C Cu1 N3D C2D -137.9(2)
Cl1 Cu1 N3D C2D -37.6(2)
N3B Cu1 N3D N4D -20.9(4)
N3A Cu1 N3D N4D -105.08(17)
N3C Cu1 N3D N4D 55.90(17)
Cl1 Cu1 N3D N4D 156.19(15)
C2D N3D N4D C5D .4(3)
Cu1 N3D N4D C5D 169.20(18)
N3D N4D C5D C51D -178.1(2)
N3D N4D C5D S1D 1.1(3)
C2D S1D C5D N4D -1.7(2)
C2D S1D C5D C51D 177.5(2)
